data_4334890
loop_
_publ_author_name
'Shin-ichiro Noro'
'Katsuo Fukuhara'
'Yuh Hijikata'
'Kazuya Kubo'
'Takayoshi Nakamura'

_publ_section_title
;
 Rational Synthesis of a Porous Copper(II) Coordination Polymer Bridged by
 Weak Lewis-Base Inorganic Monoanions Using an Anion-Mixing Method
;
_journal_name_full 'Inorganic Chemistry'
_journal_page_first 5630
_journal_page_last 5632
_journal_paper_doi 10.1021/ic400276c
_journal_volume 52
_journal_year 2013
_chemical_formula_moiety 'C21 H23 Cu F6 N4 O3 P S'
_chemical_formula_sum 'C21 H23 Cu F6 N4 O3 P S'
_chemical_formula_weight 620.01
_space_group_IT_number 60
_symmetry_cell_setting orthorhombic
_symmetry_Int_Tables_number 60
_symmetry_space_group_name_Hall '-P 2n 2ab'
_symmetry_space_group_name_H-M 'P b c n'
_atom_sites_solution_hydrogens geom
_atom_sites_solution_primary direct
_atom_sites_solution_secondary difmap
_cell_angle_alpha 90.0000
_cell_angle_beta 90.0000
_cell_angle_gamma 90.0000
_cell_formula_units_Z 8
_cell_length_a 19.5419(11)
_cell_length_b 13.6526(9)
_cell_length_c 19.4728(14)
_cell_measurement_reflns_used 11483
_cell_measurement_temperature 173
_cell_measurement_theta_max 27.39
_cell_measurement_theta_min 3.16
_cell_volume 5195.3(6)
_computing_cell_refinement 'RAPID AUTO'
_computing_data_collection 'RAPID AUTO (Rigaku, ????)'
_computing_data_reduction 'RAPID AUTO'
_computing_molecular_graphics 'CrystalStructure 4.0'
_computing_publication_material 'CrystalStructure 4.0 (Rigaku, 2010)'
_computing_structure_refinement 'SHELXL97 (Sheldrick, 2008)'
_computing_structure_solution 'SHELXS97 (Sheldrick, 2008)'
_diffrn_ambient_temperature 173
_diffrn_detector_area_resol_mean 10.000
_diffrn_measured_fraction_theta_full 0.963
_diffrn_measured_fraction_theta_max 0.963
_diffrn_measurement_device_type 'Rigaku R-AXIS RAPID'
_diffrn_measurement_method \w
_diffrn_radiation_type 'Mo K\a'
_diffrn_radiation_wavelength 0.71075
_diffrn_reflns_av_R_equivalents 0.0523
_diffrn_reflns_limit_h_max 21
_diffrn_reflns_limit_h_min -25
_diffrn_reflns_limit_k_max 17
_diffrn_reflns_limit_k_min -17
_diffrn_reflns_limit_l_max 25
_diffrn_reflns_limit_l_min -13
_diffrn_reflns_number 15517
_diffrn_reflns_theta_full 27.40
_diffrn_reflns_theta_max 27.40
_diffrn_standards_number 0
_exptl_absorpt_coefficient_mu 1.057
_exptl_absorpt_correction_T_max 0.900
_exptl_absorpt_correction_T_min 0.433
_exptl_absorpt_correction_type multi-scan
_exptl_absorpt_process_details 'ABSCOR (Rigaku, 1995)'
_exptl_crystal_colour blue
_exptl_crystal_density_diffrn 1.585
_exptl_crystal_description chunk
_exptl_crystal_F_000 2520.00
_exptl_crystal_size_max 0.670
_exptl_crystal_size_mid 0.230
_exptl_crystal_size_min 0.230
_refine_diff_density_max 1.160
_refine_diff_density_min -0.720
_refine_ls_extinction_method none
_refine_ls_goodness_of_fit_ref 1.118
_refine_ls_hydrogen_treatment constr
_refine_ls_number_parameters 334
_refine_ls_number_reflns 5699
_refine_ls_number_restraints 0
_refine_ls_R_factor_gt 0.0670
_refine_ls_shift/su_max 0.002
_refine_ls_structure_factor_coef Fsqd
_refine_ls_weighting_details 'w = 1/[\s^2^(Fo^2^)+(0.1074P)^2^+5.3424P] where P=(Fo^2^+2Fc^2^)/3'
_refine_ls_weighting_scheme calc
_refine_ls_wR_factor_ref 0.2134
_reflns_number_gt 3742
_reflns_number_total 5699
_reflns_threshold_expression F^2^>2.0\s(F^2^)
_cod_data_source_file ic400276c_si_001.cif
_cod_data_source_block 120411test
_cod_database_code 4334890

loop_
_symmetry_equiv_pos_site_id
_symmetry_equiv_pos_as_xyz
1 +X,+Y,+Z
2 1/2-X,1/2+Y,+Z
3 +X,-Y,1/2+Z
4 1/2-X,1/2-Y,1/2+Z
5 -X,-Y,-Z
6 1/2+X,1/2-Y,-Z
7 -X,+Y,1/2-Z
8 1/2+X,1/2+Y,1/2-Z

loop_
_atom_site_label
_atom_site_type_symbol
_atom_site_fract_x
_atom_site_fract_y
_atom_site_fract_z
_atom_site_U_iso_or_equiv
_atom_site_adp_type
_atom_site_occupancy
_atom_site_symmetry_multiplicity
_atom_site_calc_flag
_atom_site_refinement_flags
Cu1 Cu 0.73825(3) 0.05029(4) 0.23517(3) 0.0310(2) Uani 1.0 8 d .
S1 S 0.67564(5) 0.30986(7) 0.26895(6) 0.0271(3) Uani 1.0 8 d .
P1 P 0.52939(8) -0.27961(12) 0.54801(8) 0.0511(4) Uani 1.0 8 d .
F1 F 0.5363(5) -0.1775(6) 0.5124(5) 0.179(4) Uani 1.0 8 d .
F2 F 0.5257(5) -0.3769(4) 0.5826(6) 0.201(5) Uani 1.0 8 d .
F3 F 0.4898(5) -0.3182(13) 0.4876(6) 0.309(10) Uani 1.0 8 d .
F4 F 0.5695(5) -0.2312(7) 0.6063(5) 0.181(4) Uani 1.0 8 d .
F5 F 0.4641(4) -0.2504(6) 0.5838(5) 0.187(5) Uani 1.0 8 d .
F6 F 0.5970(3) -0.3077(5) 0.5092(5) 0.146(3) Uani 1.0 8 d .
O1 O 0.69032(18) 0.2130(3) 0.24077(19) 0.0372(8) Uani 1.0 8 d .
O2 O 0.70701(17) 0.3876(3) 0.22804(18) 0.0364(8) Uani 1.0 8 d .
O3 O 0.69265(17) 0.3181(2) 0.34132(18) 0.0352(8) Uani 1.0 8 d .
N1 N 0.6534(2) -0.0067(3) 0.1879(3) 0.0331(9) Uani 1.0 8 d .
N2 N 0.6967(2) 0.0209(3) 0.3283(2) 0.0317(9) Uani 1.0 8 d .
N3 N 0.82502(19) 0.1013(3) 0.2802(2) 0.0317(9) Uani 1.0 8 d .
N4 N 0.77502(18) 0.0835(3) 0.1395(2) 0.0315(9) Uani 1.0 8 d .
C1 C 0.5930(3) 0.0387(4) 0.1913(4) 0.0412(12) Uani 1.0 8 d .
C2 C 0.5365(3) 0.0037(4) 0.1572(4) 0.0498(14) Uani 1.0 8 d .
C3 C 0.5404(3) -0.0808(4) 0.1201(3) 0.0436(12) Uani 1.0 8 d .
C4 C 0.6030(3) -0.1292(4) 0.1171(3) 0.0388(11) Uani 1.0 8 d .
C5 C 0.6586(3) -0.0899(4) 0.1504(3) 0.0329(10) Uani 1.0 8 d .
C6 C 0.6905(3) 0.0908(4) 0.3772(3) 0.0433(13) Uani 1.0 8 d .
C7 C 0.6610(4) 0.0732(4) 0.4396(3) 0.0521(15) Uani 1.0 8 d .
C8 C 0.6389(3) -0.0208(4) 0.4558(3) 0.0465(13) Uani 1.0 8 d .
C9 C 0.6450(3) -0.0933(4) 0.4062(3) 0.0358(11) Uani 1.0 8 d .
C10 C 0.6738(2) -0.0696(3) 0.3441(3) 0.0296(10) Uani 1.0 8 d .
C11 C 0.8546(3) 0.1852(3) 0.2582(3) 0.0339(10) Uani 1.0 8 d .
C12 C 0.9153(3) 0.2190(4) 0.2853(3) 0.0411(12) Uani 1.0 8 d .
C13 C 0.9469(3) 0.1669(4) 0.3369(4) 0.0461(13) Uani 1.0 8 d .
C14 C 0.9163(3) 0.0827(4) 0.3601(3) 0.0466(13) Uani 1.0 8 d .
C15 C 0.8561(3) 0.0522(3) 0.3312(3) 0.0383(11) Uani 1.0 8 d .
C16 C 0.7424(3) 0.1504(4) 0.1005(3) 0.0361(11) Uani 1.0 8 d .
C17 C 0.7654(3) 0.1743(4) 0.0360(3) 0.0424(12) Uani 1.0 8 d .
C18 C 0.8224(3) 0.1292(4) 0.0094(3) 0.0485(13) Uani 1.0 8 d .
C19 C 0.8553(3) 0.0601(4) 0.0498(4) 0.0507(14) Uani 1.0 8 d .
C20 C 0.8300(3) 0.0391(4) 0.1135(3) 0.0407(12) Uani 1.0 8 d .
C21 C 0.5870(3) 0.3248(5) 0.2622(3) 0.0451(13) Uani 1.0 8 d .
H1 H 0.5890 0.0967 0.2180 0.0494 Uiso 1.0 8 calc R
H2 H 0.4945 0.0386 0.1595 0.0598 Uiso 1.0 8 calc R
H3 H 0.5013 -0.1060 0.0970 0.0523 Uiso 1.0 8 calc R
H4 H 0.6072 -0.1888 0.0922 0.0466 Uiso 1.0 8 calc R
H5 H 0.7017 -0.1218 0.1471 0.0395 Uiso 1.0 8 calc R
H6 H 0.7073 0.1547 0.3678 0.0520 Uiso 1.0 8 calc R
H7 H 0.6556 0.1250 0.4718 0.0625 Uiso 1.0 8 calc R
H8 H 0.6202 -0.0351 0.4998 0.0558 Uiso 1.0 8 calc R
H9 H 0.6294 -0.1580 0.4151 0.0429 Uiso 1.0 8 calc R
H10 H 0.6778 -0.1196 0.3104 0.0355 Uiso 1.0 8 calc R
H11 H 0.8328 0.2220 0.2231 0.0406 Uiso 1.0 8 calc R
H12 H 0.9352 0.2778 0.2685 0.0493 Uiso 1.0 8 calc R
H13 H 0.9890 0.1887 0.3560 0.0554 Uiso 1.0 8 calc R
H14 H 0.9367 0.0458 0.3961 0.0559 Uiso 1.0 8 calc R
H15 H 0.8354 -0.0060 0.3479 0.0460 Uiso 1.0 8 calc R
H16 H 0.7026 0.1816 0.1180 0.0433 Uiso 1.0 8 calc R
H17 H 0.7419 0.2223 0.0097 0.0509 Uiso 1.0 8 calc R
H18 H 0.8387 0.1448 -0.0353 0.0582 Uiso 1.0 8 calc R
H19 H 0.8951 0.0278 0.0334 0.0608 Uiso 1.0 8 calc R
H20 H 0.8525 -0.0093 0.1404 0.0489 Uiso 1.0 8 calc R
H21A H 0.5736 0.3228 0.2138 0.0542 Uiso 1.0 8 calc R
H21B H 0.5738 0.3880 0.2820 0.0542 Uiso 1.0 8 calc R
H21C H 0.5639 0.2719 0.2871 0.0542 Uiso 1.0 8 calc R

loop_
_atom_site_aniso_label
_atom_site_aniso_U_11
_atom_site_aniso_U_22
_atom_site_aniso_U_33
_atom_site_aniso_U_12
_atom_site_aniso_U_13
_atom_site_aniso_U_23
Cu1 0.0387(4) 0.0329(3) 0.0214(4) -0.0108(3) 0.0000(2) 0.0009(2)
S1 0.0296(5) 0.0272(5) 0.0244(6) -0.0023(4) 0.0009(4) -0.0017(4)
P1 0.0569(9) 0.0655(9) 0.0308(9) -0.0131(7) -0.0025(6) 0.0079(7)
F1 0.188(7) 0.177(7) 0.172(10) 0.001(6) 0.053(6) 0.126(7)
F2 0.271(9) 0.048(3) 0.282(14) 0.018(4) 0.094(9) 0.041(5)
F3 0.177(8) 0.64(3) 0.106(8) -0.240(12) 0.011(6) -0.102(12)
F4 0.255(10) 0.183(7) 0.106(7) -0.068(7) -0.076(7) -0.035(6)
F5 0.140(6) 0.188(7) 0.233(11) 0.054(6) 0.136(7) 0.076(7)
F6 0.099(4) 0.133(5) 0.206(10) -0.000(4) 0.044(5) -0.027(5)
O1 0.053(2) 0.0290(15) 0.030(2) 0.0006(14) 0.0034(15) -0.0046(13)
O2 0.0457(19) 0.0298(15) 0.034(2) -0.0026(14) 0.0033(15) 0.0050(14)
O3 0.0470(19) 0.0339(15) 0.0247(19) -0.0031(14) -0.0015(14) -0.0020(13)
N1 0.041(2) 0.0309(17) 0.028(3) -0.0060(16) 0.0002(17) 0.0020(16)
N2 0.043(2) 0.0269(16) 0.025(2) -0.0064(16) 0.0033(17) -0.0013(15)
N3 0.040(2) 0.0264(16) 0.029(3) -0.0079(15) -0.0018(17) 0.0015(15)
N4 0.0325(18) 0.0375(19) 0.025(3) -0.0077(16) 0.0001(16) 0.0023(16)
C1 0.038(3) 0.035(3) 0.050(4) -0.000(2) -0.002(3) -0.007(3)
C2 0.041(3) 0.053(3) 0.056(4) 0.001(3) -0.008(3) -0.003(3)
C3 0.039(3) 0.050(3) 0.042(4) -0.015(3) 0.001(3) -0.006(3)
C4 0.050(3) 0.037(3) 0.029(3) -0.010(2) 0.002(2) -0.006(2)
C5 0.033(3) 0.037(3) 0.029(3) -0.0041(19) -0.0039(19) -0.0019(19)
C6 0.070(4) 0.030(2) 0.030(3) -0.009(3) -0.000(3) -0.001(2)
C7 0.085(5) 0.041(3) 0.031(4) -0.002(3) 0.010(3) -0.007(3)
C8 0.063(4) 0.047(3) 0.028(3) -0.000(3) 0.014(3) 0.005(3)
C9 0.037(3) 0.035(3) 0.035(3) -0.0031(19) 0.003(2) 0.006(2)
C10 0.028(2) 0.0283(18) 0.032(3) 0.0010(17) -0.0001(18) -0.0014(18)
C11 0.038(3) 0.031(2) 0.033(3) 0.0005(19) -0.002(2) 0.0000(19)
C12 0.042(3) 0.036(3) 0.045(4) -0.010(2) 0.009(3) -0.006(3)
C13 0.044(3) 0.050(3) 0.044(4) -0.011(3) -0.008(3) -0.010(3)
C14 0.064(4) 0.043(3) 0.033(3) -0.008(3) -0.018(3) 0.001(3)
C15 0.053(3) 0.030(2) 0.033(3) -0.009(2) -0.005(3) -0.0003(19)
C16 0.036(3) 0.044(3) 0.028(3) -0.001(2) -0.008(2) 0.001(2)
C17 0.048(3) 0.046(3) 0.033(3) -0.009(3) -0.012(3) 0.007(3)
C18 0.066(4) 0.052(3) 0.027(3) -0.014(3) 0.009(3) 0.004(3)
C19 0.057(4) 0.051(3) 0.044(4) -0.001(3) 0.011(3) 0.002(3)
C20 0.045(3) 0.040(3) 0.037(3) -0.001(2) 0.002(3) 0.001(3)
C21 0.030(3) 0.064(4) 0.041(4) -0.001(3) 0.001(2) -0.010(3)

loop_
_atom_type_symbol
_atom_type_description
_atom_type_scat_dispersion_real
_atom_type_scat_dispersion_imag
_atom_type_scat_source
C C 0.0033 0.0016
;
International Tables for Crystallography
(1992, Vol. C, Tables 4.2.6.8 and 6.1.1.4)
;
H H 0.0000 0.0000
;
International Tables for Crystallography
(1992, Vol. C, Table 6.1.1.4)
;
O O 0.0106 0.0060
;
International Tables for Crystallography
(1992, Vol. C, Tables 4.2.6.8 and 6.1.1.4)
;
N N 0.0061 0.0033
;
International Tables for Crystallography
(1992, Vol. C, Tables 4.2.6.8 and 6.1.1.4)
;
Cu Cu 0.3201 1.2651
;
International Tables for Crystallography
(1992, Vol. C, Tables 4.2.6.8 and 6.1.1.4)
;
P P 0.1023 0.0942
;
International Tables for Crystallography
(1992, Vol. C, Tables 4.2.6.8 and 6.1.1.4)
;
F F 0.0171 0.0103
;
International Tables for Crystallography
(1992, Vol. C, Tables 4.2.6.8 and 6.1.1.4)
;
S S 0.1246 0.1234
;
International Tables for Crystallography
(1992, Vol. C, Tables 4.2.6.8 and 6.1.1.4)
;

loop_
_geom_angle_atom_site_label_1
_geom_angle_atom_site_label_2
_geom_angle_atom_site_label_3
_geom_angle
_geom_angle_publ_flag
_geom_angle_site_symmetry_1
_geom_angle_site_symmetry_3
O1 Cu1 O2 177.08(12) yes . 2_645
O1 Cu1 N1 93.20(14) yes . .
O1 Cu1 N2 89.24(14) yes . .
O1 Cu1 N3 89.38(13) yes . .
O1 Cu1 N4 88.49(14) yes . .
O2 Cu1 N1 89.07(13) yes 2_645 .
O2 Cu1 N2 92.60(13) yes 2_645 .
O2 Cu1 N3 88.32(13) yes 2_645 .
O2 Cu1 N4 89.76(14) yes 2_645 .
N1 Cu1 N2 90.18(17) yes . .
N1 Cu1 N3 177.23(15) yes . .
N1 Cu1 N4 87.66(16) yes . .
N2 Cu1 N3 90.87(16) yes . .
N2 Cu1 N4 176.77(16) yes . .
N3 Cu1 N4 91.40(16) yes . .
O1 S1 O2 111.7(2) yes . .
O1 S1 O3 113.0(2) yes . .
O1 S1 C21 105.8(3) yes . .
O2 S1 O3 112.10(19) yes . .
O2 S1 C21 106.8(3) yes . .
O3 S1 C21 106.9(3) yes . .
F1 P1 F2 177.8(5) yes . .
F1 P1 F3 90.6(7) yes . .
F1 P1 F4 84.2(5) yes . .
F1 P1 F5 92.4(5) yes . .
F1 P1 F6 86.1(4) yes . .
F2 P1 F3 90.9(8) yes . .
F2 P1 F4 94.3(6) yes . .
F2 P1 F5 89.2(5) yes . .
F2 P1 F6 92.3(5) yes . .
F3 P1 F4 174.8(7) yes . .
F3 P1 F5 91.1(6) yes . .
F3 P1 F6 88.3(5) yes . .
F4 P1 F5 88.6(5) yes . .
F4 P1 F6 91.8(5) yes . .
F5 P1 F6 178.4(5) yes . .
Cu1 O1 S1 158.0(3) yes . .
Cu1 O2 S1 143.5(2) yes 2_655 .
Cu1 N1 C1 121.1(4) yes . .
Cu1 N1 C5 120.0(3) yes . .
C1 N1 C5 118.9(5) yes . .
Cu1 N2 C6 121.7(3) yes . .
Cu1 N2 C10 121.2(4) yes . .
C6 N2 C10 117.1(5) yes . .
Cu1 N3 C11 120.6(4) yes . .
Cu1 N3 C15 121.7(3) yes . .
C11 N3 C15 117.6(4) yes . .
Cu1 N4 C16 119.7(3) yes . .
Cu1 N4 C20 121.8(4) yes . .
C16 N4 C20 118.4(5) yes . .
N1 C1 C2 121.7(5) yes . .
C1 C2 C3 120.4(5) yes . .
C2 C3 C4 118.2(5) yes . .
C3 C4 C5 119.3(5) yes . .
N1 C5 C4 121.5(5) yes . .
N2 C6 C7 122.6(5) yes . .
C6 C7 C8 119.7(5) yes . .
C7 C8 C9 118.3(6) yes . .
C8 C9 C10 118.7(5) yes . .
N2 C10 C9 123.5(5) yes . .
N3 C11 C12 122.0(5) yes . .
C11 C12 C13 119.5(5) yes . .
C12 C13 C14 118.5(5) yes . .
C13 C14 C15 119.6(5) yes . .
N3 C15 C14 122.8(5) yes . .
N4 C16 C17 121.4(5) yes . .
C16 C17 C18 120.2(5) yes . .
C17 C18 C19 117.8(6) yes . .
C18 C19 C20 119.4(6) yes . .
N4 C20 C19 122.7(5) yes . .

loop_
_geom_bond_atom_site_label_1
_geom_bond_atom_site_label_2
_geom_bond_distance
_geom_bond_publ_flag
_geom_bond_site_symmetry_2
Cu1 O1 2.413(4) yes .
Cu1 O2 2.469(4) yes 2_645
Cu1 N1 2.050(4) yes .
Cu1 N2 2.027(4) yes .
Cu1 N3 2.032(4) yes .
Cu1 N4 2.048(4) yes .
S1 O1 1.460(4) yes .
S1 O2 1.462(4) yes .
S1 O3 1.452(4) yes .
S1 C21 1.749(5) yes .
P1 F1 1.562(8) yes .
P1 F2 1.491(7) yes .
P1 F3 1.503(12) yes .
P1 F4 1.530(9) yes .
P1 F5 1.507(9) yes .
P1 F6 1.569(8) yes .
N1 C1 1.335(7) yes .
N1 C5 1.353(6) yes .
N2 C6 1.354(7) yes .
N2 C10 1.349(6) yes .
N3 C11 1.353(6) yes .
N3 C15 1.342(7) yes .
N4 C16 1.347(7) yes .
N4 C20 1.333(7) yes .
C1 C2 1.374(8) yes .
C2 C3 1.363(8) yes .
C3 C4 1.392(7) yes .
C4 C5 1.375(7) yes .
C6 C7 1.366(9) yes .
C7 C8 1.391(8) yes .
C8 C9 1.388(8) yes .
C9 C10 1.374(8) yes .
C11 C12 1.378(7) yes .
C12 C13 1.378(8) yes .
C13 C14 1.372(8) yes .
C14 C15 1.370(8) yes .
C16 C17 1.374(8) yes .
C17 C18 1.374(8) yes .
C18 C19 1.387(9) yes .
C19 C20 1.366(9) yes .
